data_7031850
loop_
_publ_author_name
'Sheikh, Javeed Ahmad'
'Goswami, Soumyabrata'
'Konar, Sanjit'

_publ_section_title
;
 Modulating the magnetic properties by structural modification in a family
 of Co-Ln (Ln = Gd, Dy) molecular aggregates.
;
_journal_issue 39
_journal_name_full 'Dalton transactions (Cambridge, England : 2003)'
_journal_page_first 14577
_journal_page_last 14585
_journal_paper_doi 10.1039/c4dt01791a
_journal_volume 43
_journal_year 2014
_chemical_formula_moiety 'C54 H105 Co3 Gd3 N3 O25, 2(N O3), 2(O)'
_chemical_formula_sum 'C54 H105 Co3 Gd3 N5 O33'
_chemical_formula_weight 2000.98
_space_group_IT_number 14
_space_group_name_Hall '-P 2ybc'
_space_group_name_H-M_alt 'P 1 21/c 1'
_symmetry_space_group_name_Hall '-P 2ybc'
_symmetry_space_group_name_H-M 'P 1 21/c 1'
_atom_sites_solution_hydrogens geom
_atom_sites_solution_primary direct
_atom_sites_solution_secondary difmap
_audit_creation_method SHELXL-2013
_cell_angle_alpha 90
_cell_angle_beta 103.363(4)
_cell_angle_gamma 90
_cell_formula_units_Z 4
_cell_length_a 14.900(3)
_cell_length_b 31.505(5)
_cell_length_c 19.332(3)
_cell_measurement_temperature 110(2)
_cell_measurement_theta_max 29.41
_cell_measurement_theta_min 2.75
_cell_volume 8829(3)
_computing_cell_refinement 'Bruker SAINT'
_computing_data_collection 'Bruker APEX2'
_computing_data_reduction 'Bruker SAINT'
_computing_molecular_graphics 'Bruker SHELXTL'
_computing_publication_material 'Bruker SHELXTL'
_computing_structure_refinement 'SHELXL-2013 (Sheldrick, 2013)'
_computing_structure_solution 'SHELXS-97 (Sheldrick, 1990)'
_diffrn_ambient_temperature 110(2)
_diffrn_measured_fraction_theta_full 0.997
_diffrn_measured_fraction_theta_max 0.984
_diffrn_measurement_device_type 'Bruker APEX-II CCD'
_diffrn_measurement_method '\f and \w scans'
_diffrn_radiation_type MoK\a
_diffrn_radiation_wavelength 0.71073
_diffrn_reflns_av_R_equivalents 0.0823
_diffrn_reflns_av_unetI/netI 0.0575
_diffrn_reflns_Laue_measured_fraction_full 0.997
_diffrn_reflns_Laue_measured_fraction_max 0.984
_diffrn_reflns_limit_h_max 20
_diffrn_reflns_limit_h_min -20
_diffrn_reflns_limit_k_max 42
_diffrn_reflns_limit_k_min -42
_diffrn_reflns_limit_l_max 26
_diffrn_reflns_limit_l_min -26
_diffrn_reflns_number 181656
_diffrn_reflns_point_group_measured_fraction_full 0.997
_diffrn_reflns_point_group_measured_fraction_max 0.984
_diffrn_reflns_theta_full 25.242
_diffrn_reflns_theta_max 28.574
_diffrn_reflns_theta_min 2.166
_diffrn_source 'fine-focus sealed tube'
_exptl_absorpt_coefficient_mu 2.845
_exptl_absorpt_correction_T_max 0.451
_exptl_absorpt_correction_T_min 0.306
_exptl_absorpt_correction_type multi-scan
_exptl_absorpt_process_details multi-scan
_exptl_crystal_colour purple
_exptl_crystal_density_diffrn 1.505
_exptl_crystal_description Block
_exptl_crystal_F_000 4004
_exptl_crystal_size_max 0.43
_exptl_crystal_size_mid 0.36
_exptl_crystal_size_min 0.28
_platon_squeeze_details
;
?
;
_refine_diff_density_max 1.210
_refine_diff_density_min -1.042
_refine_diff_density_rms 0.326
_refine_ls_extinction_method none
_refine_ls_goodness_of_fit_ref 1.123
_refine_ls_hydrogen_treatment constr
_refine_ls_matrix_type full
_refine_ls_number_parameters 799
_refine_ls_number_reflns 22155
_refine_ls_number_restraints 2
_refine_ls_restrained_S_all 1.124
_refine_ls_R_factor_all 0.1214
_refine_ls_R_factor_gt 0.0949
_refine_ls_shift/su_max 0.047
_refine_ls_shift/su_mean 0.001
_refine_ls_structure_factor_coef Fsqd
_refine_ls_weighting_details 'w=1/[\s^2^(Fo^2^)+(0.0001P)^2^+5.7792P] where P=(Fo^2^+2Fc^2^)/3'
_refine_ls_weighting_scheme calc
_refine_ls_wR_factor_gt 0.2209
_refine_ls_wR_factor_ref 0.2273
_reflns_Friedel_coverage 0.000
_reflns_number_gt 18557
_reflns_number_total 22155
_reflns_threshold_expression 'I > 2\s(I)'
_cod_data_source_file c4dt01791a2.cif
_cod_data_source_block complex3
_cod_depositor_comments 'Adding full bibliography for 7031848--7031851.cif.'
_cod_database_code 7031850
_shelx_space_group_comment
;
The symmetry employed for this shelxl refinement is uniquely defined
by the following loop, which should always be used as a source of
symmetry information in preference to the above space-group names.
They are only intended as comments.
;
_shelxl_version_number 2013-4

loop_
_space_group_symop_operation_xyz
'x, y, z'
'-x, y+1/2, -z+1/2'
'-x, -y, -z'
'x, -y-1/2, z-1/2'

loop_
_atom_site_label
_atom_site_type_symbol
_atom_site_fract_x
_atom_site_fract_y
_atom_site_fract_z
_atom_site_U_iso_or_equiv
_atom_site_adp_type
_atom_site_occupancy
_atom_site_site_symmetry_order
_atom_site_calc_flag
_atom_site_refinement_flags_posn
_atom_site_refinement_flags_adp
C1 C 0.3499(8) 0.4559(4) 0.1418(6) 0.015(2) Uani 1 1 d . .
C2 C 0.0471(9) 0.3751(4) 0.0421(6) 0.019(2) Uani 1 1 d . .
C3 C 0.6376(8) 0.3912(4) 0.0632(6) 0.016(2) Uani 1 1 d . .
H3A H 0.6956 0.3914 0.0985 0.020 Uiso 1 1 calc R U
H3B H 0.6505 0.3972 0.0172 0.020 Uiso 1 1 calc R U
C4 C 0.4371(8) 0.4091(4) -0.0138(6) 0.013(2) Uani 1 1 d . .
H4A H 0.3841 0.4229 -0.0440 0.016 Uiso 1 1 calc R U
H4B H 0.4612 0.3886 -0.0423 0.016 Uiso 1 1 calc R U
C5 C 0.0361(10) 0.2278(4) 0.0559(7) 0.024(3) Uani 1 1 d . .
C6 C 0.5979(8) 0.3792(4) 0.2731(6) 0.019(2) Uani 1 1 d . .
C7 C -0.0390(9) 0.4004(4) 0.0064(7) 0.022(3) Uani 1 1 d . .
C8 C 0.6627(15) 0.3974(7) 0.3417(10) 0.055(3) Uani 1 1 d . .
C9 C 0.5104(8) 0.4419(4) 0.0156(6) 0.016(2) Uani 1 1 d . .
H9A H 0.5445 0.4489 -0.0200 0.019 Uiso 1 1 calc R U
H9B H 0.4816 0.4677 0.0275 0.019 Uiso 1 1 calc R U
C10 C 0.5926(9) 0.3476(4) 0.0616(6) 0.018(2) Uani 1 1 d . .
H10A H 0.5447 0.3444 0.0184 0.022 Uiso 1 1 calc R U
H10B H 0.6382 0.3255 0.0626 0.022 Uiso 1 1 calc R U
C11 C 0.6967(9) 0.4832(4) 0.0861(7) 0.020(2) Uani 1 1 d . .
H11A H 0.7395 0.4630 0.0738 0.024 Uiso 1 1 calc R U
H11B H 0.6627 0.4964 0.0425 0.024 Uiso 1 1 calc R U
C12 C 0.7497(9) 0.5167(4) 0.1339(7) 0.026(3) Uani 1 1 d . .
H12A H 0.7793 0.5039 0.1790 0.031 Uiso 1 1 calc R U
H12B H 0.7070 0.5381 0.1430 0.031 Uiso 1 1 calc R U
C13 C 0.8227(10) 0.5380(5) 0.1022(10) 0.036(4) Uani 1 1 d . .
H13A H 0.8685 0.5175 0.0973 0.054 Uiso 1 1 calc R U
H13B H 0.8514 0.5605 0.1329 0.054 Uiso 1 1 calc R U
H13C H 0.7943 0.5494 0.0563 0.054 Uiso 1 1 calc R U
C14 C 0.6294(8) 0.4599(3) 0.1217(6) 0.013(2) Uani 1 1 d . .
H14A H 0.6641 0.4485 0.1665 0.016 Uiso 1 1 calc R U
H14B H 0.5864 0.4806 0.1326 0.016 Uiso 1 1 calc R U
C15 C 0.1014(9) 0.3545(4) 0.2374(7) 0.023(3) Uani 1 1 d . .
H15A H 0.0540 0.3725 0.2092 0.028 Uiso 1 1 calc R U
H15B H 0.1016 0.3588 0.2871 0.028 Uiso 1 1 calc R U
C16 C 0.1919(9) 0.3662(4) 0.2249(6) 0.021(3) Uani 1 1 d . .
H16A H 0.1934 0.3966 0.2170 0.025 Uiso 1 1 calc R U
H16B H 0.2396 0.3595 0.2669 0.025 Uiso 1 1 calc R U
C17 C 0.1412(9) 0.2794(4) 0.2709(6) 0.0190(16) Uani 1 1 d . .
H17A H 0.1948 0.2946 0.2974 0.023 Uiso 1 1 calc R U
H17B H 0.1073 0.2684 0.3042 0.023 Uiso 1 1 calc R U
C18 C -0.0093(9) 0.2898(4) 0.2062(7) 0.029(3) Uiso 1 1 d D .
H18A H -0.0038 0.2592 0.2107 0.035 Uiso 1 1 calc R U
H18B H -0.0457 0.2967 0.1591 0.035 Uiso 1 1 calc R U
C19 C -0.0573(10) 0.3098(5) 0.2684(8) 0.036(4) Uani 1 1 d D .
H19A H -0.0181 0.3033 0.3146 0.043 Uiso 1 1 calc R U
H19B H -0.0595 0.3405 0.2635 0.043 Uiso 1 1 calc R U
C20 C -0.1537(12) 0.2939(9) 0.2664(11) 0.066(5) Uani 1 1 d . .
H20A H -0.1731 0.3044 0.3078 0.079 Uiso 1 1 calc R U
H20B H -0.1526 0.2631 0.2689 0.079 Uiso 1 1 calc R U
C21 C 0.5862(8) 0.2096(4) 0.2749(7) 0.021(3) Uani 1 1 d . .
C22 C 0.6184(14) 0.1470(5) 0.3558(8) 0.044(4) Uani 1 1 d . .
H22A H 0.5540 0.1477 0.3558 0.066 Uiso 1 1 calc R U
H22B H 0.6529 0.1370 0.4011 0.066 Uiso 1 1 calc R U
H22C H 0.6279 0.1282 0.3191 0.066 Uiso 1 1 calc R U
C23 C 0.6501(11) 0.1903(6) 0.3426(9) 0.041(2) Uani 1 1 d . .
C24 C 0.6870(9) 0.3638(5) 0.3983(7) 0.027(3) Uani 1 1 d . .
H24A H 0.7261 0.3758 0.4402 0.041 Uiso 1 1 calc R U
H24B H 0.7189 0.3410 0.3814 0.041 Uiso 1 1 calc R U
H24C H 0.6317 0.3531 0.4094 0.041 Uiso 1 1 calc R U
C25 C 0.7535(15) 0.4126(7) 0.3232(10) 0.055(3) Uani 1 1 d . .
H25A H 0.7967 0.4211 0.3659 0.083 Uiso 1 1 calc R U
H25B H 0.7406 0.4363 0.2912 0.083 Uiso 1 1 calc R U
H25C H 0.7794 0.3899 0.3010 0.083 Uiso 1 1 calc R U
C26 C 0.3289(10) 0.1403(4) 0.1530(7) 0.0242(16) Uani 1 1 d . .
C27 C -0.0468(10) 0.3977(6) -0.0735(8) 0.042(4) Uani 1 1 d . .
H27A H -0.0563 0.3687 -0.0886 0.062 Uiso 1 1 calc R U
H27B H 0.0090 0.4081 -0.0842 0.062 Uiso 1 1 calc R U
H27C H -0.0980 0.4146 -0.0979 0.062 Uiso 1 1 calc R U
C28 C -0.0198(12) 0.4464(5) 0.0313(10) 0.040(4) Uani 1 1 d . .
H28A H -0.0651 0.4648 0.0028 0.060 Uiso 1 1 calc R U
H28B H 0.0406 0.4546 0.0264 0.060 Uiso 1 1 calc R U
H28C H -0.0227 0.4488 0.0802 0.060 Uiso 1 1 calc R U
C29 C 0.3249(9) 0.4987(4) 0.1700(7) 0.021(3) Uani 1 1 d . .
C30 C 0.2805(13) 0.5261(5) 0.1064(9) 0.039(4) Uani 1 1 d . .
H30A H 0.2503 0.5498 0.1222 0.058 Uiso 1 1 calc R U
H30B H 0.2361 0.5095 0.0734 0.058 Uiso 1 1 calc R U
H30C H 0.3271 0.5361 0.0835 0.058 Uiso 1 1 calc R U
C31 C 0.4093(11) 0.5211(6) 0.2133(11) 0.047(5) Uani 1 1 d . .
H31A H 0.4293 0.5071 0.2584 0.070 Uiso 1 1 calc R U
H31B H 0.3941 0.5501 0.2209 0.070 Uiso 1 1 calc R U
H31C H 0.4578 0.5203 0.1882 0.070 Uiso 1 1 calc R U
C32 C 0.2526(15) 0.4918(6) 0.2141(11) 0.052(5) Uani 1 1 d . .
H32A H 0.2784 0.4743 0.2545 0.079 Uiso 1 1 calc R U
H32B H 0.1994 0.4780 0.1853 0.079 Uiso 1 1 calc R U
H32C H 0.2350 0.5187 0.2301 0.079 Uiso 1 1 calc R U
C33 C 0.7467(11) 0.1888(6) 0.3278(9) 0.041(2) Uani 1 1 d . .
H33A H 0.7914 0.1834 0.3714 0.062 Uiso 1 1 calc R U
H33B H 0.7600 0.2155 0.3085 0.062 Uiso 1 1 calc R U
H33C H 0.7492 0.1666 0.2944 0.062 Uiso 1 1 calc R U
C34 C 0.6485(11) 0.2185(6) 0.4065(8) 0.041(2) Uani 1 1 d . .
H34A H 0.5922 0.2138 0.4215 0.062 Uiso 1 1 calc R U
H34B H 0.6522 0.2477 0.3935 0.062 Uiso 1 1 calc R U
H34C H 0.7001 0.2116 0.4448 0.062 Uiso 1 1 calc R U
C35 C 0.2988(14) 0.0978(6) 0.1832(12) 0.055(3) Uani 1 1 d . .
C36 C 0.2365(13) 0.0714(6) 0.1255(12) 0.055(3) Uani 1 1 d . .
H36A H 0.2719 0.0603 0.0940 0.082 Uiso 1 1 calc R U
H36B H 0.1878 0.0890 0.0991 0.082 Uiso 1 1 calc R U
H36C H 0.2105 0.0484 0.1469 0.082 Uiso 1 1 calc R U
C37 C -0.0535(17) 0.2039(9) 0.0293(15) 0.080(4) Uani 1 1 d . .
C38 C -0.1265(9) 0.3829(5) 0.0252(9) 0.031(3) Uani 1 1 d . .
H38A H -0.1797 0.3969 -0.0031 0.047 Uiso 1 1 calc R U
H38B H -0.1237 0.3878 0.0747 0.047 Uiso 1 1 calc R U
H38C H -0.1309 0.3529 0.0158 0.047 Uiso 1 1 calc R U
C39 C -0.0421(16) 0.1667(8) -0.0167(15) 0.080(4) Uani 1 1 d . .
H39A H -0.0992 0.1514 -0.0298 0.120 Uiso 1 1 calc R U
H39B H 0.0052 0.1482 0.0092 0.120 Uiso 1 1 calc R U
H39C H -0.0250 0.1767 -0.0588 0.120 Uiso 1 1 calc R U
C40 C 0.3965(13) 0.1665(6) 0.0027(8) 0.040(4) Uani 1 1 d . .
H40A H 0.3643 0.1725 -0.0459 0.048 Uiso 1 1 calc R U
H40B H 0.3677 0.1420 0.0192 0.048 Uiso 1 1 calc R U
C41 C 0.4937(13) 0.1578(6) 0.0063(9) 0.044(4) Uani 1 1 d . .
H41A H 0.5163 0.1776 -0.0242 0.053 Uiso 1 1 calc R U
H41B H 0.5001 0.1293 -0.0110 0.053 Uiso 1 1 calc R U
C42 C 0.5783(13) 0.1196(5) 0.1103(9) 0.041(3) Uani 1 1 d . .
H42A H 0.5236 0.1020 0.1035 0.049 Uiso 1 1 calc R U
H42B H 0.6023 0.1227 0.1612 0.049 Uiso 1 1 calc R U
C43 C 0.6491(13) 0.0961(5) 0.0807(9) 0.041(3) Uani 1 1 d . .
H43A H 0.7050 0.1130 0.0889 0.049 Uiso 1 1 calc R U
H43B H 0.6262 0.0934 0.0297 0.049 Uiso 1 1 calc R U
C44 C 0.6305(11) 0.1908(5) 0.0798(10) 0.040(3) Uani 1 1 d . .
H44A H 0.6781 0.1869 0.1230 0.048 Uiso 1 1 calc R U
H44B H 0.6564 0.1839 0.0396 0.048 Uiso 1 1 calc R U
C45 C 0.5986(11) 0.2353(5) 0.0745(10) 0.040(3) Uani 1 1 d . .
H45A H 0.6517 0.2540 0.0851 0.048 Uiso 1 1 calc R U
H45B H 0.5647 0.2410 0.0262 0.048 Uiso 1 1 calc R U
C46 C 0.6156(15) 0.4361(6) 0.3642(10) 0.055(3) Uani 1 1 d . .
H46A H 0.5628 0.4273 0.3811 0.083 Uiso 1 1 calc R U
H46B H 0.5963 0.4548 0.3242 0.083 Uiso 1 1 calc R U
H46C H 0.6581 0.4508 0.4014 0.083 Uiso 1 1 calc R U
C47 C 0.2366(15) 0.1121(7) 0.2353(12) 0.064(6) Uani 1 1 d . .
H47A H 0.2479 0.0937 0.2760 0.096 Uiso 1 1 calc R U
H47B H 0.1728 0.1104 0.2110 0.096 Uiso 1 1 calc R U
H47C H 0.2515 0.1407 0.2504 0.096 Uiso 1 1 calc R U
C48 C -0.1195(16) 0.2330(8) -0.0192(15) 0.080(4) Uani 1 1 d . .
H48A H -0.0914 0.2433 -0.0560 0.120 Uiso 1 1 calc R U
H48B H -0.1343 0.2566 0.0076 0.120 Uiso 1 1 calc R U
H48C H -0.1749 0.2178 -0.0403 0.120 Uiso 1 1 calc R U
C49 C -0.2237(12) 0.3077(9) 0.1994(10) 0.066(5) Uani 1 1 d . .
H49A H -0.2378 0.3372 0.2030 0.099 Uiso 1 1 calc R U
H49B H -0.2790 0.2912 0.1945 0.099 Uiso 1 1 calc R U
H49C H -0.1983 0.3033 0.1587 0.099 Uiso 1 1 calc R U
C50 C 0.1712(8) 0.2432(4) 0.2299(6) 0.019(2) Uani 1 1 d . .
H50A H 0.2187 0.2266 0.2610 0.023 Uiso 1 1 calc R U
H50B H 0.1193 0.2248 0.2107 0.023 Uiso 1 1 calc R U
C51 C 0.3809(13) 0.0749(6) 0.2251(12) 0.055(3) Uani 1 1 d . .
H51A H 0.3613 0.0501 0.2463 0.082 Uiso 1 1 calc R U
H51B H 0.4145 0.0933 0.2617 0.082 Uiso 1 1 calc R U
H51C H 0.4200 0.0667 0.1943 0.082 Uiso 1 1 calc R U
C52 C -0.0869(16) 0.1859(9) 0.0847(14) 0.080(4) Uani 1 1 d . .
H52A H -0.1197 0.2070 0.1048 0.120 Uiso 1 1 calc R U
H52B H -0.0361 0.1755 0.1207 0.120 Uiso 1 1 calc R U
H52C H -0.1277 0.1629 0.0665 0.120 Uiso 1 1 calc R U
C53 C 0.674(4) 0.0519(11) 0.1120(18) 0.190(19) Uani 1 1 d . .
H53A H 0.6198 0.0337 0.0996 0.229 Uiso 1 1 calc R U
H53B H 0.6917 0.0539 0.1634 0.229 Uiso 1 1 calc R U
C54 C 0.755(3) 0.0316(11) 0.0833(17) 0.190(19) Uani 1 1 d . .
H54A H 0.7362 0.0042 0.0631 0.286 Uiso 1 1 calc R U
H54B H 0.8082 0.0285 0.1218 0.286 Uiso 1 1 calc R U
H54C H 0.7696 0.0497 0.0475 0.286 Uiso 1 1 calc R U
Co1 Co 0.12220(11) 0.30303(5) 0.12828(8) 0.0142(3) Uani 1 1 d . .
Co2 Co 0.49246(10) 0.39574(5) 0.13202(8) 0.0118(3) Uani 1 1 d . .
Co3 Co 0.47518(12) 0.19456(5) 0.13450(8) 0.0164(3) Uani 1 1 d . .
Gd1 Gd 0.27720(4) 0.36112(2) 0.07097(3) 0.01135(12) Uani 1 1 d . .
Gd2 Gd 0.26606(4) 0.23492(2) 0.07964(3) 0.01392(12) Uani 1 1 d . .
Gd3 Gd 0.48684(4) 0.29555(2) 0.18518(3) 0.01309(12) Uani 1 1 d . .
N1 N 0.0509(8) 0.1948(4) 0.3519(6) 0.031(3) Uani 1 1 d . .
N2 N 0.3909(7) 0.2124(3) 0.3733(5) 0.017(2) Uani 1 1 d . .
N3 N 0.5751(7) 0.4246(3) 0.0808(5) 0.0144(19) Uani 1 1 d . .
N4 N 0.0801(7) 0.3092(3) 0.2180(5) 0.0190(16) Uani 1 1 d D .
N5 N 0.5502(9) 0.1618(4) 0.0808(6) 0.027(3) Uani 1 1 d . .
O1 O 0.4104(5) 0.3883(3) 0.0425(4) 0.0123(15) Uani 1 1 d . .
O2 O 0.4079(5) 0.3638(2) 0.1713(4) 0.0120(15) Uani 1 1 d . .
O3 O 0.5733(5) 0.4059(3) 0.2230(4) 0.0150(16) Uani 1 1 d . .
O4 O 0.4361(6) 0.4488(2) 0.1481(4) 0.0155(16) Uani 1 1 d . .
O5 O 0.2512(6) 0.3567(3) -0.0571(5) 0.0218(18) Uani 1 1 d . .
O6 O 0.2109(6) 0.3447(3) 0.1657(4) 0.0176(17) Uani 1 1 d . .
O7 O 0.1766(5) 0.2990(2) 0.0492(4) 0.0118(15) Uani 1 1 d . .
O8 O 0.2331(6) 0.2361(3) -0.0497(4) 0.0205(18) Uani 1 1 d . .
O9 O 0.1105(6) 0.2133(3) 0.0449(5) 0.0212(19) Uani 1 1 d . .
O10 O 0.3985(6) 0.2302(3) 0.1771(4) 0.0186(17) Uani 1 1 d . .
O11 O 0.5432(6) 0.2438(3) 0.1204(4) 0.0165(17) Uani 1 1 d . .
O12 O 0.5688(7) 0.2490(3) 0.2733(5) 0.024(2) Uani 1 1 d . .
O13 O 0.5598(7) 0.1841(3) 0.2233(5) 0.025(2) Uani 1 1 d . .
O14 O 0.4135(6) 0.1450(3) 0.1566(5) 0.0202(18) Uani 1 1 d . .
O15 O 0.4028(6) 0.1916(3) 0.4294(5) 0.025(2) Uani 1 1 d . .
O16 O 0.3749(6) 0.3014(3) 0.2629(4) 0.0177(17) Uani 1 1 d . .
O17 O 0.3918(6) 0.2022(3) 0.0468(4) 0.0192(17) Uani 1 1 d . .
O18 O 0.5543(5) 0.3442(2) 0.1219(4) 0.0123(15) Uani 1 1 d . .
O19 O 0.2845(6) 0.4315(3) 0.1140(5) 0.0206(18) Uani 1 1 d . .
O20 O 0.1234(6) 0.3852(3) 0.0292(5) 0.0178(17) Uani 1 1 d . .
O21 O 0.0347(6) 0.3444(3) 0.0825(4) 0.0186(17) Uani 1 1 d . .
O22 O 0.3643(5) 0.2959(3) 0.0795(4) 0.0155(16) Uani 1 1 d . .
O23 O 0.2061(6) 0.2611(3) 0.1737(4) 0.0182(17) Uani 1 1 d . .
O24 O 0.5767(6) 0.3411(3) 0.2724(4) 0.0185(17) Uani 1 1 d . .
O25 O -0.0235(8) 0.2000(4) 0.3087(7) 0.050(3) Uani 1 1 d . .
O26 O 0.0744(8) 0.2179(4) 0.4054(6) 0.038(3) Uani 1 1 d . .
O27 O 0.1068(8) 0.1655(5) 0.3417(6) 0.048(3) Uani 1 1 d . .
O28 O 0.4003(8) 0.1961(3) 0.3163(5) 0.030(2) Uani 1 1 d . .
O29 O 0.3661(8) 0.2516(3) 0.3737(6) 0.035(3) Uani 1 1 d . .
O30 O 0.0293(6) 0.2622(3) 0.0902(4) 0.0193(18) Uani 1 1 d . .
O31 O 0.2648(7) 0.1646(3) 0.1235(5) 0.0242(16) Uani 1 1 d . .
O40 O 0.8049(15) 0.2461(7) 0.0961(12) 0.105(7) Uiso 1 1 d . .
O50 O 0.7983(9) 0.3495(4) 0.0808(7) 0.052(3) Uiso 1 1 d . .

loop_
_atom_site_aniso_label
_atom_site_aniso_U_11
_atom_site_aniso_U_22
_atom_site_aniso_U_33
_atom_site_aniso_U_23
_atom_site_aniso_U_13
_atom_site_aniso_U_12
C1 0.009(5) 0.014(5) 0.021(6) 0.004(4) -0.001(4) -0.004(4)
C2 0.019(6) 0.024(6) 0.012(5) -0.002(4) 0.001(5) 0.007(5)
C3 0.011(5) 0.021(6) 0.016(5) 0.005(4) 0.003(4) 0.002(4)
C4 0.012(5) 0.020(6) 0.007(5) 0.005(4) 0.002(4) -0.006(4)
C5 0.027(7) 0.014(6) 0.027(7) 0.006(5) -0.001(5) -0.009(5)
C6 0.014(6) 0.027(6) 0.015(5) 0.008(5) 0.004(5) 0.003(5)
C7 0.020(6) 0.022(6) 0.024(6) 0.002(5) 0.006(5) 0.010(5)
C8 0.067(8) 0.058(7) 0.031(5) 0.004(5) -0.009(5) -0.015(6)
C9 0.007(5) 0.020(6) 0.018(5) 0.007(4) -0.001(4) -0.006(4)
C10 0.027(6) 0.019(6) 0.008(5) 0.002(4) 0.004(5) -0.004(5)
C11 0.017(6) 0.021(6) 0.023(6) 0.008(5) 0.006(5) -0.006(5)
C12 0.023(7) 0.027(7) 0.028(7) -0.001(5) 0.004(6) -0.003(5)
C13 0.024(7) 0.023(7) 0.063(11) -0.002(7) 0.016(7) -0.012(6)
C14 0.017(5) 0.012(5) 0.013(5) 0.000(4) 0.008(4) -0.002(4)
C15 0.027(7) 0.027(7) 0.019(6) -0.004(5) 0.014(5) 0.001(5)
C16 0.031(7) 0.021(6) 0.011(5) 0.000(4) 0.005(5) -0.004(5)
C17 0.027(4) 0.015(4) 0.019(4) 0.004(3) 0.013(3) 0.001(3)
C19 0.030(8) 0.038(8) 0.039(9) 0.018(7) 0.008(7) 0.006(6)
C20 0.025(6) 0.129(15) 0.046(8) 0.012(9) 0.012(6) 0.017(8)
C21 0.015(6) 0.030(7) 0.022(6) 0.013(5) 0.013(5) 0.007(5)
C22 0.063(12) 0.038(9) 0.022(7) 0.017(6) -0.008(7) -0.003(8)
C23 0.032(5) 0.055(6) 0.031(5) 0.017(4) -0.005(4) 0.011(4)
C24 0.018(6) 0.042(8) 0.016(6) -0.007(5) -0.006(5) 0.007(6)
C25 0.067(8) 0.058(7) 0.031(5) 0.004(5) -0.009(5) -0.015(6)
C26 0.032(4) 0.015(3) 0.026(4) 0.010(3) 0.008(3) 0.006(3)
C27 0.020(7) 0.070(12) 0.033(8) 0.015(8) 0.002(6) 0.003(7)
C28 0.034(8) 0.026(8) 0.060(11) 0.008(7) 0.013(8) 0.003(6)
C29 0.017(6) 0.020(6) 0.025(6) -0.004(5) 0.004(5) 0.004(5)
C30 0.059(11) 0.020(7) 0.038(8) -0.002(6) 0.010(8) 0.014(7)
C31 0.027(8) 0.039(9) 0.071(13) -0.022(9) 0.004(8) -0.013(7)
C32 0.075(14) 0.034(9) 0.064(12) -0.026(8) 0.047(11) -0.016(9)
C33 0.032(5) 0.055(6) 0.031(5) 0.017(4) -0.005(4) 0.011(4)
C34 0.032(5) 0.055(6) 0.031(5) 0.017(4) -0.005(4) 0.011(4)
C35 0.047(6) 0.038(6) 0.082(9) 0.030(6) 0.020(6) 0.000(5)
C36 0.047(6) 0.038(6) 0.082(9) 0.030(6) 0.020(6) 0.000(5)
C37 0.055(7) 0.079(9) 0.094(10) -0.013(7) -0.009(6) -0.028(6)
C38 0.013(6) 0.036(8) 0.047(9) 0.014(7) 0.009(6) 0.001(5)
C39 0.055(7) 0.079(9) 0.094(10) -0.013(7) -0.009(6) -0.028(6)
C40 0.054(11) 0.047(10) 0.024(7) -0.008(7) 0.017(7) 0.010(8)
C41 0.047(10) 0.054(11) 0.034(9) -0.019(8) 0.013(8) -0.002(8)
C42 0.051(7) 0.039(6) 0.038(6) 0.012(5) 0.024(6) 0.032(6)
C43 0.051(7) 0.039(6) 0.038(6) 0.012(5) 0.024(6) 0.032(6)
C44 0.033(6) 0.039(6) 0.060(8) -0.010(6) 0.034(6) -0.004(5)
C45 0.033(6) 0.039(6) 0.060(8) -0.010(6) 0.034(6) -0.004(5)
C46 0.067(8) 0.058(7) 0.031(5) 0.004(5) -0.009(5) -0.015(6)
C47 0.069(14) 0.065(13) 0.075(14) 0.041(11) 0.055(12) 0.016(11)
C48 0.055(7) 0.079(9) 0.094(10) -0.013(7) -0.009(6) -0.028(6)
C49 0.025(6) 0.129(15) 0.046(8) 0.012(9) 0.012(6) 0.017(8)
C50 0.015(6) 0.019(6) 0.021(6) 0.014(5) 0.000(5) -0.001(4)
C51 0.047(6) 0.038(6) 0.082(9) 0.030(6) 0.020(6) 0.000(5)
C52 0.055(7) 0.079(9) 0.094(10) -0.013(7) -0.009(6) -0.028(6)
C53 0.39(5) 0.13(2) 0.115(18) 0.084(16) 0.18(3) 0.18(3)
C54 0.39(5) 0.13(2) 0.115(18) 0.084(16) 0.18(3) 0.18(3)
Co1 0.0118(7) 0.0173(8) 0.0133(7) 0.0020(6) 0.0027(6) -0.0001(6)
Co2 0.0103(7) 0.0134(7) 0.0116(7) 0.0012(5) 0.0020(6) -0.0002(5)
Co3 0.0229(8) 0.0126(7) 0.0158(7) 0.0044(6) 0.0091(6) 0.0058(6)
Gd1 0.0099(2) 0.0113(2) 0.0129(2) 0.00061(19) 0.00279(19) -0.00009(19)
Gd2 0.0171(3) 0.0120(2) 0.0129(3) 0.00108(19) 0.0039(2) 0.0004(2)
Gd3 0.0122(3) 0.0149(3) 0.0124(2) 0.0038(2) 0.00333(19) 0.0025(2)
N1 0.025(6) 0.038(7) 0.025(6) 0.008(5) -0.006(5) -0.010(5)
N2 0.009(4) 0.021(5) 0.020(5) 0.005(4) 0.001(4) -0.001(4)
N3 0.014(5) 0.017(5) 0.010(4) -0.001(4) -0.002(4) -0.002(4)
N4 0.027(4) 0.015(4) 0.019(4) 0.004(3) 0.013(3) 0.001(3)
N5 0.040(7) 0.019(5) 0.029(6) 0.005(4) 0.022(5) 0.005(5)
O1 0.006(3) 0.024(4) 0.006(3) -0.001(3) 0.000(3) -0.003(3)
O2 0.009(4) 0.012(4) 0.015(4) 0.000(3) 0.003(3) 0.000(3)
O3 0.012(4) 0.017(4) 0.018(4) 0.002(3) 0.006(3) -0.002(3)
O4 0.018(4) 0.006(3) 0.023(4) 0.001(3) 0.006(3) -0.005(3)
O5 0.018(4) 0.027(5) 0.020(4) 0.004(4) 0.006(4) 0.001(4)
O6 0.015(4) 0.027(5) 0.014(4) -0.001(3) 0.012(3) 0.001(3)
O7 0.008(3) 0.015(4) 0.013(4) 0.004(3) 0.005(3) 0.002(3)
O8 0.023(5) 0.024(4) 0.015(4) -0.005(3) 0.006(4) -0.001(4)
O9 0.019(4) 0.018(4) 0.022(4) 0.004(3) -0.003(4) -0.007(3)
O10 0.019(4) 0.028(5) 0.011(4) 0.004(3) 0.007(3) 0.008(4)
O11 0.013(4) 0.024(4) 0.013(4) 0.000(3) 0.004(3) 0.003(3)
O12 0.029(5) 0.023(5) 0.018(4) 0.008(4) 0.005(4) 0.011(4)
O13 0.031(5) 0.026(5) 0.020(4) 0.005(4) 0.011(4) 0.007(4)
O14 0.026(5) 0.013(4) 0.025(4) 0.005(3) 0.013(4) 0.007(3)
O15 0.020(5) 0.030(5) 0.025(5) 0.010(4) 0.006(4) -0.002(4)
O16 0.022(4) 0.015(4) 0.018(4) 0.003(3) 0.008(3) 0.002(3)
O17 0.027(5) 0.017(4) 0.014(4) 0.002(3) 0.006(3) 0.008(4)
O18 0.012(4) 0.011(4) 0.016(4) 0.003(3) 0.009(3) 0.006(3)
O19 0.015(4) 0.016(4) 0.031(5) 0.004(4) 0.007(4) 0.006(3)
O20 0.012(4) 0.020(4) 0.021(4) 0.001(3) 0.003(3) 0.003(3)
O21 0.014(4) 0.025(4) 0.018(4) 0.002(3) 0.005(3) 0.000(3)
O22 0.011(4) 0.018(4) 0.015(4) 0.000(3) -0.001(3) 0.003(3)
O23 0.014(4) 0.023(4) 0.017(4) 0.005(3) 0.003(3) 0.003(3)
O24 0.019(4) 0.019(4) 0.014(4) 0.002(3) -0.003(3) 0.000(3)
O25 0.032(6) 0.048(7) 0.057(8) 0.001(6) -0.016(6) 0.002(5)
O26 0.043(7) 0.047(7) 0.027(5) 0.003(5) 0.012(5) 0.000(5)
O27 0.031(6) 0.076(9) 0.034(6) -0.001(6) 0.000(5) 0.019(6)
O28 0.044(6) 0.031(5) 0.017(4) 0.005(4) 0.012(4) 0.003(5)
O29 0.050(7) 0.032(5) 0.032(6) 0.011(4) 0.025(5) 0.009(5)
O30 0.012(4) 0.027(5) 0.018(4) 0.004(3) 0.004(3) -0.005(3)
O31 0.032(4) 0.015(3) 0.026(4) 0.010(3) 0.008(3) 0.006(3)

loop_
_atom_type_symbol
_atom_type_description
_atom_type_scat_dispersion_real
_atom_type_scat_dispersion_imag
_atom_type_scat_source
C C 0.0033 0.0016 'International Tables Vol C Tables 4.2.6.8 and 6.1.1.4'
Co Co 0.3494 0.9721 'International Tables Vol C Tables 4.2.6.8 and 6.1.1.4'
Gd Gd -0.1653 3.9035 'International Tables Vol C Tables 4.2.6.8 and 6.1.1.4'
N N 0.0061 0.0033 'International Tables Vol C Tables 4.2.6.8 and 6.1.1.4'
O O 0.0106 0.0060 'International Tables Vol C Tables 4.2.6.8 and 6.1.1.4'
H H 0.0000 0.0000 'International Tables Vol C Tables 4.2.6.8 and 6.1.1.4'

loop_
_geom_angle_atom_site_label_1
_geom_angle_atom_site_label_2
_geom_angle_atom_site_label_3
_geom_angle
O19 C1 O4 126.6(11)
O19 C1 C29 117.3(10)
O4 C1 C29 116.1(10)
O20 C2 O21 125.0(11)
O20 C2 C7 118.7(11)
O21 C2 C7 116.3(11)
N3 C3 C10 110.1(9)
N3 C3 H3A 109.6
C10 C3 H3A 109.6
N3 C3 H3B 109.6
C10 C3 H3B 109.6
H3A C3 H3B 108.1
O1 C4 C9 109.8(9)
O1 C4 H4A 109.7
C9 C4 H4A 109.7
O1 C4 H4B 109.7
C9 C4 H4B 109.7
H4A C4 H4B 108.2
O9 C5 O30 124.7(12)
O9 C5 C37 120.0(16)
O30 C5 C37 115.2(16)
O24 C6 O3 127.1(12)
O24 C6 C8 118.2(12)
O3 C6 C8 114.7(12)
C27 C7 C2 106.7(11)
C27 C7 C28 109.6(13)
C2 C7 C28 105.9(11)
C27 C7 C38 110.5(12)
C2 C7 C38 112.0(11)
C28 C7 C38 111.9(12)
C24 C8 C46 113.9(16)
C24 C8 C25 107.9(16)
C46 C8 C25 107.5(17)
C24 C8 C6 111.0(14)
C46 C8 C6 107.7(15)
C25 C8 C6 108.6(15)
N3 C9 C4 109.5(9)
N3 C9 H9A 109.8
C4 C9 H9A 109.8
N3 C9 H9B 109.8
C4 C9 H9B 109.8
H9A C9 H9B 108.2
O18 C10 C3 108.0(9)
O18 C10 H10A 110.1
C3 C10 H10A 110.1
O18 C10 H10B 110.1
C3 C10 H10B 110.1
H10A C10 H10B 108.4
C12 C11 C14 111.5(11)
C12 C11 H11A 109.3
C14 C11 H11A 109.3
C12 C11 H11B 109.3
C14 C11 H11B 109.3
H11A C11 H11B 108.0
C11 C12 C13 112.6(12)
C11 C12 H12A 109.1
C13 C12 H12A 109.1
C11 C12 H12B 109.1
C13 C12 H12B 109.1
H12A C12 H12B 107.8
C12 C13 H13A 109.5
C12 C13 H13B 109.5
H13A C13 H13B 109.5
C12 C13 H13C 109.5
H13A C13 H13C 109.5
H13B C13 H13C 109.5
N3 C14 C11 116.9(9)
N3 C14 H14A 108.1
C11 C14 H14A 108.1
N3 C14 H14B 108.1
C11 C14 H14B 108.1
H14A C14 H14B 107.3
C16 C15 N4 110.4(10)
C16 C15 H15A 109.6
N4 C15 H15A 109.6
C16 C15 H15B 109.6
N4 C15 H15B 109.6
H15A C15 H15B 108.1
O6 C16 C15 112.1(10)
O6 C16 H16A 109.2
C15 C16 H16A 109.2
O6 C16 H16B 109.2
C15 C16 H16B 109.2
H16A C16 H16B 107.9
C50 C17 N4 108.4(10)
C50 C17 H17A 110.0
N4 C17 H17A 110.0
C50 C17 H17B 110.0
N4 C17 H17B 110.0
H17A C17 H17B 108.4
N4 C18 C19 105.3(10)
N4 C18 H18A 110.7
C19 C18 H18A 110.7
N4 C18 H18B 110.7
C19 C18 H18B 110.7
H18A C18 H18B 108.8
C20 C19 C18 114.9(14)
C20 C19 H19A 108.5
C18 C19 H19A 108.5
C20 C19 H19B 108.5
C18 C19 H19B 108.6
H19A C19 H19B 107.5
C19 C20 C49 112.7(17)
C19 C20 H20A 109.1
C49 C20 H20A 109.1
C19 C20 H20B 109.0
C49 C20 H20B 109.1
H20A C20 H20B 107.8
O12 C21 O13 125.2(12)
O12 C21 C23 119.1(13)
O13 C21 C23 115.6(12)
C23 C22 H22A 109.5
C23 C22 H22B 109.5
H22A C22 H22B 109.5
C23 C22 H22C 109.5
H22A C22 H22C 109.5
H22B C22 H22C 109.5
C22 C23 C34 109.3(14)
C22 C23 C33 110.7(15)
C34 C23 C33 111.1(15)
C22 C23 C21 110.4(14)
C34 C23 C21 109.5(13)
C33 C23 C21 105.9(12)
C8 C24 H24A 109.5
C8 C24 H24B 109.5
H24A C24 H24B 109.5
C8 C24 H24C 109.5
H24A C24 H24C 109.5
H24B C24 H24C 109.5
C8 C25 H25A 109.5
C8 C25 H25B 109.5
H25A C25 H25B 109.5
C8 C25 H25C 109.5
H25A C25 H25C 109.5
H25B C25 H25C 109.5
O31 C26 O14 127.2(12)
O31 C26 C35 115.9(13)
O14 C26 C35 116.7(12)
C7 C27 H27A 109.5
C7 C27 H27B 109.5
H27A C27 H27B 109.5
C7 C27 H27C 109.5
H27A C27 H27C 109.5
H27B C27 H27C 109.5
C7 C28 H28A 109.5
C7 C28 H28B 109.5
H28A C28 H28B 109.5
C7 C28 H28C 109.5
H28A C28 H28C 109.5
H28B C28 H28C 109.5
C31 C29 C30 109.5(13)
C31 C29 C1 111.6(11)
C30 C29 C1 107.9(11)
C31 C29 C32 110.9(13)
C30 C29 C32 107.4(14)
C1 C29 C32 109.4(11)
C29 C30 H30A 109.5
C29 C30 H30B 109.5
H30A C30 H30B 109.5
C29 C30 H30C 109.5
H30A C30 H30C 109.5
H30B C30 H30C 109.5
C29 C31 H31A 109.5
C29 C31 H31B 109.5
H31A C31 H31B 109.5
C29 C31 H31C 109.5
H31A C31 H31C 109.5
H31B C31 H31C 109.5
C29 C32 H32A 109.5
C29 C32 H32B 109.5
H32A C32 H32B 109.5
C29 C32 H32C 109.5
H32A C32 H32C 109.5
H32B C32 H32C 109.5
C23 C33 H33A 109.5
C23 C33 H33B 109.5
H33A C33 H33B 109.5
C23 C33 H33C 109.5
H33A C33 H33C 109.5
H33B C33 H33C 109.5
C23 C34 H34A 109.5
C23 C34 H34B 109.5
H34A C34 H34B 109.5
C23 C34 H34C 109.5
H34A C34 H34C 109.5
H34B C34 H34C 109.5
C51 C35 C36 114.9(18)
C51 C35 C26 110.2(15)
C36 C35 C26 111.8(16)
C51 C35 C47 108.7(18)
C36 C35 C47 105.9(17)
C26 C35 C47 104.7(15)
C35 C36 H36A 109.5
C35 C36 H36B 109.5
H36A C36 H36B 109.5
C35 C36 H36C 109.5
H36A C36 H36C 109.5
H36B C36 H36C 109.5
C52 C37 C48 115(2)
C52 C37 C39 104(2)
C48 C37 C39 105(2)
C52 C37 C5 112(2)
C48 C37 C5 108(2)
C39 C37 C5 112(2)
C7 C38 H38A 109.5
C7 C38 H38B 109.5
H38A C38 H38B 109.5
C7 C38 H38C 109.5
H38A C38 H38C 109.5
H38B C38 H38C 109.5
C37 C39 H39A 109.5
C37 C39 H39B 109.5
H39A C39 H39B 109.5
C37 C39 H39C 109.5
H39A C39 H39C 109.5
H39B C39 H39C 109.5
O17 C40 C41 107.7(14)
O17 C40 H40A 110.2
C41 C40 H40A 110.2
O17 C40 H40B 110.2
C41 C40 H40B 110.2
H40A C40 H40B 108.5
C40 C41 N5 111.1(13)
C40 C41 H41A 109.4
N5 C41 H41A 109.4
C40 C41 H41B 109.4
N5 C41 H41B 109.4
H41A C41 H41B 108.0
N5 C42 C43 117.3(13)
N5 C42 H42A 108.0
C43 C42 H42A 108.0
N5 C42 H42B 108.0
C43 C42 H42B 108.0
H42A C42 H42B 107.2
C42 C43 C53 114.9(17)
C42 C43 H43A 108.5
C53 C43 H43A 108.5
C42 C43 H43B 108.5
C53 C43 H43B 108.5
H43A C43 H43B 107.5
C45 C44 N5 109.4(13)
C45 C44 H44A 109.8
N5 C44 H44A 109.8
C45 C44 H44B 109.8
N5 C44 H44B 109.8
H44A C44 H44B 108.2
O11 C45 C44 111.9(14)
O11 C45 H45A 109.2
C44 C45 H45A 109.2
O11 C45 H45B 109.2
C44 C45 H45B 109.2
H45A C45 H45B 107.9
C8 C46 H46A 109.5
C8 C46 H46B 109.5
H46A C46 H46B 109.5
C8 C46 H46C 109.5
H46A C46 H46C 109.5
H46B C46 H46C 109.5
C35 C47 H47A 109.5
C35 C47 H47B 109.5
H47A C47 H47B 109.5
C35 C47 H47C 109.5
H47A C47 H47C 109.5
H47B C47 H47C 109.5
C37 C48 H48A 109.5
C37 C48 H48B 109.5
H48A C48 H48B 109.5
C37 C48 H48C 109.5
H48A C48 H48C 109.5
H48B C48 H48C 109.5
C20 C49 H49A 109.5
C20 C49 H49B 109.5
H49A C49 H49B 109.5
C20 C49 H49C 109.5
H49A C49 H49C 109.5
H49B C49 H49C 109.5
O23 C50 C17 107.8(9)
O23 C50 H50A 110.1
C17 C50 H50A 110.1
O23 C50 H50B 110.1
C17 C50 H50B 110.1
H50A C50 H50B 108.5
C35 C51 H51A 109.5
C35 C51 H51B 109.5
H51A C51 H51B 109.5
C35 C51 H51C 109.5
H51A C51 H51C 109.5
H51B C51 H51C 109.5
C37 C52 H52A 109.5
C37 C52 H52B 109.4
H52A C52 H52B 109.5
C37 C52 H52C 109.5
H52A C52 H52C 109.5
H52B C52 H52C 109.5
C43 C53 C54 111(2)
C43 C53 H53A 109.4
C54 C53 H53A 109.4
C43 C53 H53B 109.4
C54 C53 H53B 109.4
H53A C53 H53B 108.0
C53 C54 H54A 109.5
C53 C54 H54B 109.5
H54A C54 H54B 109.5
C53 C54 H54C 109.5
H54A C54 H54C 109.5
H54B C54 H54C 109.5
O6 Co1 O23 88.8(4)
O6 Co1 O7 87.9(3)
O23 Co1 O7 88.2(3)
O6 Co1 O30 178.1(4)
O23 Co1 O30 92.9(4)
O7 Co1 O30 92.9(4)
O6 Co1 O21 92.6(4)
O23 Co1 O21 178.4(4)
O7 Co1 O21 92.6(3)
O30 Co1 O21 85.7(4)
O6 Co1 N4 86.0(4)
O23 Co1 N4 88.3(4)
O7 Co1 N4 173.1(4)
O30 Co1 N4 93.2(4)
O21 Co1 N4 91.1(4)
O6 Co1 Gd2 96.8(3)
O23 Co1 Gd2 43.8(3)
O7 Co1 Gd2 45.8(2)
O30 Co1 Gd2 85.0(3)
O21 Co1 Gd2 136.6(3)
N4 Co1 Gd2 131.7(3)
O6 Co1 Gd1 42.8(2)
O23 Co1 Gd1 96.0(3)
O7 Co1 Gd1 46.3(2)
O30 Co1 Gd1 137.6(3)
O21 Co1 Gd1 85.6(3)
N4 Co1 Gd1 128.3(3)
Gd2 Co1 Gd1 73.63(4)
O1 Co2 O18 91.5(4)
O1 Co2 O2 87.2(3)
O18 Co2 O2 88.4(3)
O1 Co2 O3 177.3(4)
O18 Co2 O3 91.1(4)
O2 Co2 O3 93.2(3)
O1 Co2 O4 92.4(4)
O18 Co2 O4 176.1(4)
O2 Co2 O4 92.3(3)
O3 Co2 O4 85.0(4)
O1 Co2 N3 86.8(4)
O18 Co2 N3 88.2(4)
O2 Co2 N3 173.0(4)
O3 Co2 N3 93.0(4)
O4 Co2 N3 91.6(4)
O1 Co2 Gd3 96.2(3)
O18 Co2 Gd3 43.0(2)
O2 Co2 Gd3 46.3(2)
O3 Co2 Gd3 86.0(2)
O4 Co2 Gd3 136.8(2)
N3 Co2 Gd3 131.0(3)
O1 Co2 Gd1 43.0(2)
O18 Co2 Gd1 97.7(2)
O2 Co2 Gd1 45.3(2)
O3 Co2 Gd1 136.8(2)
O4 Co2 Gd1 85.5(2)
N3 Co2 Gd1 129.4(3)
Gd3 Co2 Gd1 73.03(3)
O17 Co3 O11 91.6(4)
O17 Co3 O13 177.5(4)
O11 Co3 O13 90.4(4)
O17 Co3 O14 93.2(4)
O11 Co3 O14 175.2(4)
O13 Co3 O14 84.8(4)
O17 Co3 O10 88.7(4)
O11 Co3 O10 88.5(4)
O13 Co3 O10 92.8(4)
O14 Co3 O10 91.0(4)
O17 Co3 N5 86.0(5)
O11 Co3 N5 88.0(4)
O13 Co3 N5 92.7(5)
O14 Co3 N5 92.9(4)
O10 Co3 N5 173.5(4)
O17 Co3 Gd2 44.0(3)
O11 Co3 Gd2 97.7(3)
O13 Co3 Gd2 137.1(3)
O14 Co3 Gd2 85.4(3)
O10 Co3 Gd2 45.7(3)
N5 Co3 Gd2 129.5(4)
O17 Co3 Gd3 97.0(3)
O11 Co3 Gd3 43.1(2)
O13 Co3 Gd3 85.5(3)
O14 Co3 Gd3 135.4(3)
O10 Co3 Gd3 46.2(3)
N5 Co3 Gd3 131.0(3)
Gd2 Co3 Gd3 72.99(3)
O6 Gd1 O1 143.3(3)
O6 Gd1 O19 85.6(3)
O1 Gd1 O19 76.6(3)
O6 Gd1 O20 77.7(3)
O1 Gd1 O20 127.4(3)
O19 Gd1 O20 77.4(3)
O6 Gd1 O2 77.6(3)
O1 Gd1 O2 66.8(3)
O19 Gd1 O2 73.8(3)
O20 Gd1 O2 143.1(3)
O6 Gd1 O22 94.4(3)
O1 Gd1 O22 81.7(3)
O19 Gd1 O22 142.6(3)
O20 Gd1 O22 139.2(3)
O2 Gd1 O22 69.7(3)
O6 Gd1 O5 142.6(3)
O1 Gd1 O5 74.0(3)
O19 Gd1 O5 113.4(3)
O20 Gd1 O5 75.9(3)
O2 Gd1 O5 137.2(3)
O22 Gd1 O5 88.7(3)
O6 Gd1 O7 66.6(3)
O1 Gd1 O7 140.6(3)
O19 Gd1 O7 142.1(3)
O20 Gd1 O7 72.0(3)
O2 Gd1 O7 121.1(3)
O22 Gd1 O7 68.2(3)
O5 Gd1 O7 80.3(3)
O6 Gd1 Co1 33.4(2)
O1 Gd1 Co1 165.9(2)
O19 Gd1 Co1 112.2(2)
O20 Gd1 Co1 66.4(2)
O2 Gd1 Co1 104.18(19)
O22 Gd1 Co1 85.0(2)
O5 Gd1 Co1 110.5(2)
O7 Gd1 Co1 34.05(18)
O6 Gd1 Co2 110.0(2)
O1 Gd1 Co2 33.43(18)
O19 Gd1 Co2 66.8(2)
O20 Gd1 Co2 142.3(2)
O2 Gd1 Co2 34.11(18)
O22 Gd1 Co2 78.27(19)
O5 Gd1 Co2 107.1(2)
O7 Gd1 Co2 145.60(18)
Co1 Gd1 Co2 138.26(4)
O6 Gd1 Gd3 82.5(2)
O1 Gd1 Gd3 73.73(19)
O19 Gd1 Gd3 109.1(2)
O20 Gd1 Gd3 158.7(2)
O2 Gd1 Gd3 35.36(18)
O22 Gd1 Gd3 34.59(19)
O5 Gd1 Gd3 117.3(2)
O7 Gd1 Gd3 92.96(18)
Co1 Gd1 Gd3 92.64(3)
Co2 Gd1 Gd3 53.39(3)
O6 Gd1 Gd2 73.5(2)
O1 Gd1 Gd2 114.9(2)
O19 Gd1 Gd2 157.1(2)
O20 Gd1 Gd2 106.7(2)
O2 Gd1 Gd2 92.01(18)
O22 Gd1 Gd2 34.4(2)
O5 Gd1 Gd2 89.3(2)
O7 Gd1 Gd2 34.68(17)
Co1 Gd1 Gd2 53.05(3)
Co2 Gd1 Gd2 110.95(3)
Gd3 Gd1 Gd2 59.447(15)
O17 Gd2 O23 146.2(3)
O17 Gd2 O9 126.0(3)
O23 Gd2 O9 78.3(3)
O17 Gd2 O31 76.1(3)
O23 Gd2 O31 90.9(3)
O9 Gd2 O31 75.1(3)
O17 Gd2 O10 67.8(3)
O23 Gd2 O10 78.8(3)
O9 Gd2 O10 141.4(3)
O31 Gd2 O10 74.6(3)
O17 Gd2 O22 80.0(3)
O23 Gd2 O22 93.5(3)
O9 Gd2 O22 141.7(3)
O31 Gd2 O22 142.9(3)
O10 Gd2 O22 70.2(3)
O17 Gd2 O7 136.9(3)
O23 Gd2 O7 67.0(3)
O9 Gd2 O7 73.8(3)
O31 Gd2 O7 144.8(3)
O10 Gd2 O7 123.4(3)
O22 Gd2 O7 68.6(3)
O17 Gd2 O8 73.3(3)
O23 Gd2 O8 140.0(3)
O9 Gd2 O8 76.1(3)
O31 Gd2 O8 111.4(3)
O10 Gd2 O8 137.9(3)
O22 Gd2 O8 88.0(3)
O7 Gd2 O8 76.6(3)
O17 Gd2 Co3 33.6(2)
O23 Gd2 Co3 112.6(2)
O9 Gd2 Co3 140.5(2)
O31 Gd2 Co3 67.1(2)
O10 Gd2 Co3 34.9(2)
O22 Gd2 Co3 77.27(19)
O7 Gd2 Co3 145.68(18)
O8 Gd2 Co3 106.7(2)
O17 Gd2 Co1 165.3(2)
O23 Gd2 Co1 33.8(2)
O9 Gd2 Co1 67.1(2)
O31 Gd2 Co1 116.3(2)
O10 Gd2 Co1 106.6(2)
O22 Gd2 Co1 85.2(2)
O7 Gd2 Co1 34.14(18)
O8 Gd2 Co1 106.9(2)
Co3 Gd2 Co1 141.31(4)
O17 Gd2 Gd3 74.3(2)
O23 Gd2 Gd3 81.4(2)
O9 Gd2 Gd3 159.2(2)
O31 Gd2 Gd3 110.0(2)
O10 Gd2 Gd3 35.5(2)
O22 Gd2 Gd3 35.06(18)
O7 Gd2 Gd3 93.93(18)
O8 Gd2 Gd3 118.1(2)
Co3 Gd2 Gd3 53.71(3)
Co1 Gd2 Gd3 93.23(3)
O17 Gd2 Gd1 112.5(2)
O23 Gd2 Gd1 73.2(2)
O9 Gd2 Gd1 108.9(2)
O31 Gd2 Gd1 161.8(2)
O10 Gd2 Gd1 93.5(2)
O22 Gd2 Gd1 34.43(19)
O7 Gd2 Gd1 35.11(18)
O8 Gd2 Gd1 86.7(2)
Co3 Gd2 Gd1 110.61(3)
Co1 Gd2 Gd1 53.32(3)
Gd3 Gd2 Gd1 60.011(15)
O11 Gd3 O18 85.7(3)
O11 Gd3 O12 76.3(3)
O18 Gd3 O12 125.0(3)
O11 Gd3 O24 126.2(3)
O18 Gd3 O24 74.6(3)
O12 Gd3 O24 75.6(3)
O11 Gd3 O22 81.0(3)
O18 Gd3 O22 83.5(3)
O12 Gd3 O22 141.2(3)
O24 Gd3 O22 142.4(3)
O11 Gd3 O10 68.2(3)
O18 Gd3 O10 144.8(3)
O12 Gd3 O10 72.7(3)
O24 Gd3 O10 139.9(3)
O22 Gd3 O10 69.8(3)
O11 Gd3 O2 141.6(3)
O18 Gd3 O2 67.5(3)
O12 Gd3 O2 141.6(3)
O24 Gd3 O2 74.0(3)
O22 Gd3 O2 69.5(3)
O10 Gd3 O2 120.0(3)
O11 Gd3 O16 138.6(3)
O18 Gd3 O16 134.2(3)
O12 Gd3 O16 85.3(3)
O24 Gd3 O16 82.7(3)
O22 Gd3 O16 91.7(3)
O10 Gd3 O16 71.0(3)
O2 Gd3 O16 68.2(3)
O11 Gd3 Co3 34.0(2)
O18 Gd3 Co3 118.36(19)
O12 Gd3 Co3 66.5(2)
O24 Gd3 Co3 140.4(2)
O22 Gd3 Co3 77.1(2)
O10 Gd3 Co3 34.76(19)
O2 Gd3 Co3 145.29(18)
O16 Gd3 Co3 104.57(19)
O11 Gd3 Co2 117.4(2)
O18 Gd3 Co2 33.75(18)
O12 Gd3 Co2 140.0(2)
O24 Gd3 Co2 66.2(2)
O22 Gd3 Co2 78.6(2)
O10 Gd3 Co2 146.8(2)
O2 Gd3 Co2 34.34(18)
O16 Gd3 Co2 100.60(19)
Co3 Gd3 Co2 145.19(4)
O11 Gd3 Gd2 75.2(2)
O18 Gd3 Gd2 117.2(2)
O12 Gd3 Gd2 107.6(2)
O24 Gd3 Gd2 157.8(2)
O22 Gd3 Gd2 35.2(2)
O10 Gd3 Gd2 35.00(19)
O2 Gd3 Gd2 92.68(18)
O16 Gd3 Gd2 75.7(2)
Co3 Gd3 Gd2 53.31(3)
Co2 Gd3 Gd2 112.19(3)
O11 Gd3 Gd1 113.6(2)
O18 Gd3 Gd1 75.21(19)
O12 Gd3 Gd1 159.2(2)
O24 Gd3 Gd1 108.8(2)
O22 Gd3 Gd1 34.8(2)
O10 Gd3 Gd1 93.5(2)
O2 Gd3 Gd1 34.94(18)
O16 Gd3 Gd1 75.33(19)
Co3 Gd3 Gd1 110.74(3)
Co2 Gd3 Gd1 53.58(3)
Gd2 Gd3 Gd1 60.542(17)
O25 N1 O26 121.2(14)
O25 N1 O27 120.2(13)
O26 N1 O27 118.5(12)
O15 N2 O28 121.9(11)
O15 N2 O29 118.7(11)
O28 N2 O29 119.3(10)
C14 N3 C3 110.8(9)
C14 N3 C9 109.8(9)
C3 N3 C9 112.2(9)
C14 N3 Co2 113.8(7)
C3 N3 Co2 106.5(7)
C9 N3 Co2 103.6(7)
C18 N4 C15 125.6(11)
C18 N4 C17 103.5(10)
C15 N4 C17 111.2(10)
C18 N4 Co1 106.7(8)
C15 N4 Co1 102.8(7)
C17 N4 Co1 105.4(7)
C42 N5 C41 110.1(13)
C42 N5 C44 113.3(13)
C41 N5 C44 108.1(13)
C42 N5 Co3 114.4(9)
C41 N5 Co3 106.8(10)
C44 N5 Co3 103.7(8)
C4 O1 Co2 114.3(6)
C4 O1 Gd1 139.6(6)
Co2 O1 Gd1 103.5(3)
Co2 O2 Gd1 100.6(3)
Co2 O2 Gd3 99.4(3)
Gd1 O2 Gd3 109.7(3)
C6 O3 Co2 126.9(8)
C1 O4 Co2 126.9(7)
C16 O6 Co1 113.0(7)
C16 O6 Gd1 137.0(7)
Co1 O6 Gd1 103.8(4)
Co1 O7 Gd2 100.1(3)
Co1 O7 Gd1 99.7(3)
Gd2 O7 Gd1 110.2(3)
C5 O9 Gd2 133.6(8)
Co3 O10 Gd2 99.4(3)
Co3 O10 Gd3 99.0(4)
Gd2 O10 Gd3 109.5(3)
C45 O11 Co3 110.7(9)
C45 O11 Gd3 146.3(9)
Co3 O11 Gd3 102.9(3)
C21 O12 Gd3 134.0(9)
C21 O13 Co3 128.1(8)
C26 O14 Co3 127.8(8)
C40 O17 Co3 109.0(9)
C40 O17 Gd2 131.3(9)
Co3 O17 Gd2 102.5(4)
C10 O18 Co2 108.6(7)
C10 O18 Gd3 141.9(7)
Co2 O18 Gd3 103.3(3)
C1 O19 Gd1 133.6(8)
C2 O20 Gd1 134.2(8)
C2 O21 Co1 128.1(8)
Gd3 O22 Gd1 110.6(3)
Gd3 O22 Gd2 109.7(3)
Gd1 O22 Gd2 111.1(3)
C50 O23 Co1 108.2(7)
C50 O23 Gd2 136.2(7)
Co1 O23 Gd2 102.3(4)
C6 O24 Gd3 133.8(8)
C5 O30 Co1 129.1(8)
C26 O31 Gd2 131.6(9)

loop_
_geom_bond_atom_site_label_1
_geom_bond_atom_site_label_2
_geom_bond_distance
C1 O19 1.259(14)
C1 O4 1.280(14)
C1 C29 1.533(17)
C2 O20 1.259(15)
C2 O21 1.284(15)
C2 C7 1.533(17)
C3 N3 1.496(15)
C3 C10 1.527(16)
C3 H3A 0.9700
C3 H3B 0.9700
C4 O1 1.404(12)
C4 C9 1.516(15)
C4 H4A 0.9700
C4 H4B 0.9700
C5 O9 1.264(17)
C5 O30 1.284(16)
C5 C37 1.52(2)
C6 O24 1.240(15)
C6 O3 1.270(14)
C6 C8 1.56(2)
C7 C27 1.52(2)
C7 C28 1.53(2)
C7 C38 1.535(18)
C8 C24 1.51(2)
C8 C46 1.52(3)
C8 C25 1.55(3)
C9 N3 1.501(14)
C9 H9A 0.9700
C9 H9B 0.9700
C10 O18 1.415(13)
C10 H10A 0.9700
C10 H10B 0.9700
C11 C12 1.501(18)
C11 C14 1.529(15)
C11 H11A 0.9700
C11 H11B 0.9700
C12 C13 1.523(19)
C12 H12A 0.9700
C12 H12B 0.9700
C13 H13A 0.9600
C13 H13B 0.9600
C13 H13C 0.9600
C14 N3 1.491(14)
C14 H14A 0.9700
C14 H14B 0.9700
C15 C16 1.472(18)
C15 N4 1.491(16)
C15 H15A 0.9700
C15 H15B 0.9700
C16 O6 1.412(14)
C16 H16A 0.9700
C16 H16B 0.9700
C17 C50 1.513(17)
C17 N4 1.524(16)
C17 H17A 0.9700
C17 H17B 0.9700
C18 N4 1.434(13)
C18 C19 1.659(15)
C18 H18A 0.9700
C18 H18B 0.9700
C19 C20 1.51(2)
C19 H19A 0.9700
C19 H19B 0.9700
C20 C49 1.53(3)
C20 H20A 0.9700
C20 H20B 0.9700
C21 O12 1.267(16)
C21 O13 1.269(17)
C21 C23 1.554(18)
C22 C23 1.49(2)
C22 H22A 0.9600
C22 H22B 0.9600
C22 H22C 0.9600
C23 C34 1.53(3)
C23 C33 1.53(2)
C24 H24A 0.9600
C24 H24B 0.9600
C24 H24C 0.9600
C25 H25A 0.9600
C25 H25B 0.9600
C25 H25C 0.9600
C26 O31 1.252(15)
C26 O14 1.255(16)
C26 C35 1.57(2)
C27 H27A 0.9600
C27 H27B 0.9600
C27 H27C 0.9600
C28 H28A 0.9600
C28 H28B 0.9600
C28 H28C 0.9600
C29 C31 1.514(19)
C29 C30 1.52(2)
C29 C32 1.54(2)
C30 H30A 0.9600
C30 H30B 0.9600
C30 H30C 0.9600
C31 H31A 0.9600
C31 H31B 0.9600
C31 H31C 0.9600
C32 H32A 0.9600
C32 H32B 0.9600
C32 H32C 0.9600
C33 H33A 0.9600
C33 H33B 0.9600
C33 H33C 0.9600
C34 H34A 0.9600
C34 H34B 0.9600
C34 H34C 0.9600
C35 C51 1.49(3)
C35 C36 1.52(3)
C35 C47 1.58(3)
C36 H36A 0.9600
C36 H36B 0.9600
C36 H36C 0.9600
C37 C52 1.40(4)
C37 C48 1.50(4)
C37 C39 1.51(4)
C38 H38A 0.9600
C38 H38B 0.9600
C38 H38C 0.9600
C39 H39A 0.9600
C39 H39B 0.9600
C39 H39C 0.9600
C40 O17 1.425(17)
C40 C41 1.46(2)
C40 H40A 0.9700
C40 H40B 0.9700
C41 N5 1.50(2)
C41 H41A 0.9700
C41 H41B 0.9700
C42 N5 1.469(18)
C42 C43 1.506(19)
C42 H42A 0.9700
C42 H42B 0.9700
C43 C53 1.53(3)
C43 H43A 0.9700
C43 H43B 0.9700
C44 C45 1.48(2)
C44 N5 1.508(19)
C44 H44A 0.9700
C44 H44B 0.9700
C45 O11 1.370(16)
C45 H45A 0.9700
C45 H45B 0.9700
C46 H46A 0.9600
C46 H46B 0.9600
C46 H46C 0.9600
C47 H47A 0.9600
C47 H47B 0.9600
C47 H47C 0.9600
C48 H48A 0.9600
C48 H48B 0.9600
C48 H48C 0.9600
C49 H49A 0.9600
C49 H49B 0.9600
C49 H49C 0.9600
C50 O23 1.422(14)
C50 H50A 0.9700
C50 H50B 0.9700
C51 H51A 0.9600
C51 H51B 0.9600
C51 H51C 0.9600
C52 H52A 0.9600
C52 H52B 0.9600
C52 H52C 0.9600
C53 C54 1.58(4)
C53 H53A 0.9700
C53 H53B 0.9700
C54 H54A 0.9600
C54 H54B 0.9600
C54 H54C 0.9600
Co1 O6 1.886(9)
Co1 O23 1.891(8)
Co1 O7 1.892(8)
Co1 O30 1.908(9)
Co1 O21 1.909(9)
Co1 N4 1.986(10)
Co1 Gd2 3.3188(17)
Co1 Gd1 3.3308(17)
Co2 O1 1.889(7)
Co2 O18 1.899(8)
Co2 O2 1.902(8)
Co2 O3 1.915(8)
Co2 O4 1.928(8)
Co2 N3 1.972(10)
Co2 Gd3 3.3266(17)
Co2 Gd1 3.3346(17)
Co3 O17 1.871(8)
Co3 O11 1.908(9)
Co3 O13 1.910(10)
Co3 O14 1.911(9)
Co3 O10 1.917(8)
Co3 N5 1.981(11)
Co3 Gd2 3.3048(18)
Co3 Gd3 3.3218(18)
Gd1 O6 2.332(8)
Gd1 O1 2.341(7)
Gd1 O19 2.363(9)
Gd1 O20 2.371(8)
Gd1 O2 2.411(8)
Gd1 O22 2.416(8)
Gd1 O5 2.420(9)
Gd1 O7 2.442(8)
Gd1 Gd3 3.9637(9)
Gd1 Gd2 3.9847(10)
Gd2 O17 2.350(8)
Gd2 O23 2.353(9)
Gd2 O9 2.360(9)
Gd2 O31 2.375(8)
Gd2 O10 2.398(8)
Gd2 O22 2.415(8)
Gd2 O7 2.416(8)
Gd2 O8 2.434(8)
Gd2 Gd3 3.9410(10)
Gd3 O11 2.328(8)
Gd3 O18 2.330(8)
Gd3 O12 2.362(8)
Gd3 O24 2.377(8)
Gd3 O22 2.405(8)
Gd3 O10 2.429(9)
Gd3 O2 2.436(8)
Gd3 O16 2.496(8)
N1 O25 1.235(15)
N1 O26 1.247(16)
N1 O27 1.287(18)
N2 O15 1.243(13)
N2 O28 1.252(14)
N2 O29 1.290(14)

loop_
_geom_torsion_atom_site_label_1
_geom_torsion_atom_site_label_2
_geom_torsion_atom_site_label_3
_geom_torsion_atom_site_label_4
_geom_torsion
O20 C2 C7 C27 56.5(16)
O21 C2 C7 C27 -122.3(13)
O20 C2 C7 C28 -60.2(15)
O21 C2 C7 C28 120.9(13)
O20 C2 C7 C38 177.5(12)
O21 C2 C7 C38 -1.3(16)
O24 C6 C8 C24 -1(2)
O3 C6 C8 C24 179.1(13)
O24 C6 C8 C46 -126.8(15)
O3 C6 C8 C46 53.8(19)
O24 C6 C8 C25 117.1(16)
O3 C6 C8 C25 -62.4(19)
O1 C4 C9 N3 38.9(13)
N3 C3 C10 O18 -44.9(12)
C14 C11 C12 C13 175.3(11)
C12 C11 C14 N3 -177.6(10)
N4 C15 C16 O6 33.7(14)
N4 C18 C19 C20 179.9(14)
C18 C19 C20 C49 -66(2)
O12 C21 C23 C22 144.1(14)
O13 C21 C23 C22 -39.7(18)
O12 C21 C23 C34 23.8(19)
O13 C21 C23 C34 -160.1(13)
O12 C21 C23 C33 -96.1(16)
O13 C21 C23 C33 80.1(16)
O19 C1 C29 C31 169.7(13)
O4 C1 C29 C31 -11.2(17)
O19 C1 C29 C30 -70.0(15)
O4 C1 C29 C30 109.2(13)
O19 C1 C29 C32 46.6(17)
O4 C1 C29 C32 -134.3(13)
O31 C26 C35 C51 -172.4(16)
O14 C26 C35 C51 12(2)
O31 C26 C35 C36 59(2)
O14 C26 C35 C36 -116.6(17)
O31 C26 C35 C47 -56(2)
O14 C26 C35 C47 129.2(16)
O9 C5 C37 C52 110(2)
O30 C5 C37 C52 -69(3)
O9 C5 C37 C48 -122(2)
O30 C5 C37 C48 59(3)
O9 C5 C37 C39 -7(3)
O30 C5 C37 C39 174.0(18)
O17 C40 C41 N5 42.1(19)
N5 C42 C43 C53 -178(3)
N5 C44 C45 O11 46(2)
N4 C17 C50 O23 49.7(12)
C42 C43 C53 C54 -175(3)
C11 C14 N3 C3 58.8(13)
C11 C14 N3 C9 -65.7(13)
C11 C14 N3 Co2 178.7(8)
C10 C3 N3 C14 147.8(9)
C10 C3 N3 C9 -89.1(11)
C10 C3 N3 Co2 23.6(10)
C4 C9 N3 C14 -163.5(9)
C4 C9 N3 C3 72.8(12)
C4 C9 N3 Co2 -41.7(10)
C19 C18 N4 C15 -40.4(16)
C19 C18 N4 C17 88.7(11)
C19 C18 N4 Co1 -160.4(8)
C16 C15 N4 C18 -163.4(11)
C16 C15 N4 C17 70.7(12)
C16 C15 N4 Co1 -41.7(11)
C50 C17 N4 C18 83.7(11)
C50 C17 N4 C15 -138.9(10)
C50 C17 N4 Co1 -28.3(11)
C43 C42 N5 C41 70(2)
C43 C42 N5 C44 -51(2)
C43 C42 N5 Co3 -169.3(13)
C40 C41 N5 C42 106.9(16)
C40 C41 N5 C44 -128.8(15)
C40 C41 N5 Co3 -17.8(17)
C45 C44 N5 C42 -159.9(14)
C45 C44 N5 C41 77.8(16)
C45 C44 N5 Co3 -35.3(16)
C9 C4 O1 Co2 -15.9(12)
C9 C4 O1 Gd1 141.9(9)
O18 Co2 O1 C4 -94.9(8)
O2 Co2 O1 C4 176.8(8)
O4 Co2 O1 C4 84.6(8)
N3 Co2 O1 C4 -6.8(8)
Gd3 Co2 O1 C4 -137.7(7)
Gd1 Co2 O1 C4 165.4(9)
O18 Co2 O1 Gd1 99.7(4)
O2 Co2 O1 Gd1 11.4(3)
O4 Co2 O1 Gd1 -80.8(4)
N3 Co2 O1 Gd1 -172.2(4)
Gd3 Co2 O1 Gd1 56.9(3)
O24 C6 O3 Co2 2.0(18)
C8 C6 O3 Co2 -178.6(11)
O19 C1 O4 Co2 -11.1(18)
C29 C1 O4 Co2 169.9(8)
C15 C16 O6 Co1 -7.1(13)
C15 C16 O6 Gd1 139.6(10)
O23 Co1 O6 C16 -102.6(8)
O7 Co1 O6 C16 169.2(8)
O21 Co1 O6 C16 76.6(8)
N4 Co1 O6 C16 -14.2(8)
Gd2 Co1 O6 C16 -145.8(7)
Gd1 Co1 O6 C16 157.3(10)
O23 Co1 O6 Gd1 100.1(4)
O7 Co1 O6 Gd1 11.9(4)
O21 Co1 O6 Gd1 -80.6(4)
N4 Co1 O6 Gd1 -171.5(4)
Gd2 Co1 O6 Gd1 56.9(3)
O6 Co1 O7 Gd2 101.5(4)
O23 Co1 O7 Gd2 12.7(3)
O30 Co1 O7 Gd2 -80.2(4)
O21 Co1 O7 Gd2 -166.0(3)
Gd1 Co1 O7 Gd2 112.7(4)
O6 Co1 O7 Gd1 -11.2(3)
O23 Co1 O7 Gd1 -100.1(3)
O30 Co1 O7 Gd1 167.1(3)
O21 Co1 O7 Gd1 81.3(3)
Gd2 Co1 O7 Gd1 -112.7(4)
O30 C5 O9 Gd2 3.0(19)
C37 C5 O9 Gd2 -175.8(14)
C44 C45 O11 Co3 -31.3(17)
C44 C45 O11 Gd3 155.2(12)
O13 C21 O12 Gd3 0(2)
C23 C21 O12 Gd3 175.5(9)
O12 C21 O13 Co3 -8.8(18)
C23 C21 O13 Co3 175.3(9)
O31 C26 O14 Co3 13(2)
C35 C26 O14 Co3 -172.9(12)
C41 C40 O17 Co3 -47.4(15)
C41 C40 O17 Gd2 -174.8(10)
O11 Co3 O17 C40 118.3(9)
O14 Co3 O17 C40 -62.3(10)
O10 Co3 O17 C40 -153.2(10)
N5 Co3 O17 C40 30.4(10)
Gd2 Co3 O17 C40 -142.3(11)
Gd3 Co3 O17 C40 161.2(9)
O11 Co3 O17 Gd2 -99.4(4)
O14 Co3 O17 Gd2 80.0(4)
O10 Co3 O17 Gd2 -10.9(4)
N5 Co3 O17 Gd2 172.7(5)
Gd3 Co3 O17 Gd2 -56.5(3)
C3 C10 O18 Co2 44.0(10)
C3 C10 O18 Gd3 -170.8(8)
O1 Co2 O18 C10 61.3(7)
O2 Co2 O18 C10 148.5(7)
O3 Co2 O18 C10 -118.4(7)
N3 Co2 O18 C10 -25.4(7)
Gd3 Co2 O18 C10 158.8(9)
Gd1 Co2 O18 C10 104.0(7)
O1 Co2 O18 Gd3 -97.5(4)
O2 Co2 O18 Gd3 -10.3(3)
O3 Co2 O18 Gd3 82.8(4)
N3 Co2 O18 Gd3 175.8(4)
Gd1 Co2 O18 Gd3 -54.7(3)
O4 C1 O19 Gd1 7.1(19)
C29 C1 O19 Gd1 -173.9(8)
O21 C2 O20 Gd1 -4.7(19)
C7 C2 O20 Gd1 176.6(8)
O20 C2 O21 Co1 -5.2(18)
C7 C2 O21 Co1 173.6(8)
C17 C50 O23 Co1 -46.5(11)
C17 C50 O23 Gd2 -178.5(8)
O6 Co1 O23 C50 110.7(8)
O7 Co1 O23 C50 -161.3(8)
O30 Co1 O23 C50 -68.5(8)
N4 Co1 O23 C50 24.6(8)
Gd2 Co1 O23 C50 -148.2(9)
Gd1 Co1 O23 C50 153.0(7)
O6 Co1 O23 Gd2 -101.1(4)
O7 Co1 O23 Gd2 -13.1(4)
O30 Co1 O23 Gd2 79.7(4)
N4 Co1 O23 Gd2 172.8(4)
Gd1 Co1 O23 Gd2 -58.8(3)
O3 C6 O24 Gd3 1(2)
C8 C6 O24 Gd3 -177.9(11)
O9 C5 O30 Co1 4.7(19)
C37 C5 O30 Co1 -176.5(14)
O14 C26 O31 Gd2 -13(2)
C35 C26 O31 Gd2 172.5(12)

loop_
_platon_squeeze_void_nr
_platon_squeeze_void_average_x
_platon_squeeze_void_average_y
_platon_squeeze_void_average_z
_platon_squeeze_void_volume
_platon_squeeze_void_count_electrons
_platon_squeeze_void_content
1 -0.002 0.000 0.000 816 313 ' '
2 -0.001 0.500 0.500 816 314 ' '
